data_7113119
loop_
_publ_author_name
'Morimoto, Masakazu'
'Kobatake, Seiya'
'Irie, Masahiro'

_publ_section_title
;
 Absolute asymmetric photocyclization in chiral diarylethene co-crystals
 with octafluoronaphthalene
;
_journal_coden_ASTM CHCOFS
_journal_issue 3
_journal_name_full
;
 Chemical Communications (Cambridge, United Kingdom)
;
_journal_page_first 335
_journal_page_last 337
_journal_paper_doi 10.1039/b713694c
_journal_year 2008
_chemical_formula_sum 'C55 H22 F22 S2'
_chemical_formula_weight 1164.85
_space_group_IT_number 5
_symmetry_cell_setting monoclinic
_symmetry_space_group_name_Hall 'C 2y'
_symmetry_space_group_name_H-M 'C 1 2 1'
_atom_sites_solution_hydrogens geom
_atom_sites_solution_primary direct
_atom_sites_solution_secondary difmap
_audit_creation_method SHELXL-97
_cell_angle_alpha 90.00
_cell_angle_beta 96.0270(10)
_cell_angle_gamma 90.00
_cell_formula_units_Z 2
_cell_length_a 37.136(3)
_cell_length_b 8.5070(8)
_cell_length_c 7.3452(6)
_cell_measurement_reflns_used 3569
_cell_measurement_temperature 123(2)
_cell_measurement_theta_max 27.45
_cell_measurement_theta_min 2.46
_cell_volume 2307.6(3)
_computing_cell_refinement 'Bruker SMART'
_computing_data_collection 'Bruker SMART'
_computing_data_reduction 'Bruker SAINT'
_computing_molecular_graphics 'Bruker SHELXTL'
_computing_publication_material 'Bruker SHELXTL'
_computing_structure_refinement 'SHELXL-97 (Sheldrick, 1997)'
_computing_structure_solution 'SHELXS-97 (Sheldrick, 1990)'
_diffrn_ambient_temperature 123(2)
_diffrn_detector_area_resol_mean 8.366
_diffrn_measured_fraction_theta_full 0.971
_diffrn_measured_fraction_theta_max 0.971
_diffrn_measurement_device_type 'CCD area detector'
_diffrn_measurement_method 'omega scans'
_diffrn_radiation_monochromator graphite
_diffrn_radiation_source 'fine-focus sealed tube'
_diffrn_radiation_type MoK\a
_diffrn_radiation_wavelength 0.71073
_diffrn_reflns_av_R_equivalents 0.0413
_diffrn_reflns_av_sigmaI/netI 0.0428
_diffrn_reflns_limit_h_max 43
_diffrn_reflns_limit_h_min -48
_diffrn_reflns_limit_k_max 10
_diffrn_reflns_limit_k_min -10
_diffrn_reflns_limit_l_max 9
_diffrn_reflns_limit_l_min -7
_diffrn_reflns_number 7210
_diffrn_reflns_theta_full 27.52
_diffrn_reflns_theta_max 27.52
_diffrn_reflns_theta_min 1.10
_diffrn_standards_decay_% 2.8
_diffrn_standards_number 129
_exptl_absorpt_coefficient_mu 0.246
_exptl_absorpt_correction_type none
_exptl_crystal_colour colorless
_exptl_crystal_density_diffrn 1.676
_exptl_crystal_density_method 'not measured'
_exptl_crystal_description plate
_exptl_crystal_F_000 1164
_exptl_crystal_size_max 0.50
_exptl_crystal_size_mid 0.10
_exptl_crystal_size_min 0.10
_refine_diff_density_max 0.714
_refine_diff_density_min -0.267
_refine_diff_density_rms 0.081
_refine_ls_abs_structure_details 'Flack H D (1983), Acta Cryst. A39, 876-881'
_refine_ls_abs_structure_Flack -0.03(14)
_refine_ls_extinction_method none
_refine_ls_goodness_of_fit_ref 1.110
_refine_ls_hydrogen_treatment constr
_refine_ls_matrix_type full
_refine_ls_number_parameters 437
_refine_ls_number_reflns 4652
_refine_ls_number_restraints 1
_refine_ls_restrained_S_all 1.110
_refine_ls_R_factor_all 0.0588
_refine_ls_R_factor_gt 0.0572
_refine_ls_shift/su_max 0.000
_refine_ls_shift/su_mean 0.000
_refine_ls_structure_factor_coef Fsqd
_refine_ls_weighting_details 'calc w=1/[\s^2^(Fo^2^)+(0.0826P)^2^+2.1715P] where P=(Fo^2^+2Fc^2^)/3'
_refine_ls_weighting_scheme calc
_refine_ls_wR_factor_gt 0.1522
_refine_ls_wR_factor_ref 0.1541
_reflns_number_gt 4489
_reflns_number_total 4652
_reflns_threshold_expression >2sigma(I)
_cod_duplicate_entry 7102822
_cod_data_source_file b713694c.txt
_cod_data_source_block M-1aNpF
_cod_depositor_comments
;
The following automatic conversions were performed:

'_symmetry_cell_setting' value 'Monoclinic' changed to 'monoclinic'
according to
/usr/data/users/saulius/automatic-downloads/retrospective/RSC/lib/dictionaries/cif_core.dic
dictionary named 'cif_core.dic' version 2.4.2 from 2011-04-26.

Automatic conversion script
Id: cif_fix_values 2281 2013-09-26 08:29:07Z andrius 
;
_cod_original_cell_volume 2307.7(3)
_cod_original_sg_symbol_H-M C2
_cod_database_code 7113119

loop_
_symmetry_equiv_pos_as_xyz
'x, y, z'
'-x, y, -z'
'x+1/2, y+1/2, z'
'-x+1/2, y+1/2, -z'

loop_
_atom_site_label
_atom_site_type_symbol
_atom_site_fract_x
_atom_site_fract_y
_atom_site_fract_z
_atom_site_U_iso_or_equiv
_atom_site_adp_type
_atom_site_occupancy
_atom_site_symmetry_multiplicity
_atom_site_calc_flag
_atom_site_refinement_flags
_atom_site_disorder_assembly
_atom_site_disorder_group
C1A C 0.02047(17) 0.4557(11) 0.7854(9) 0.0185(13) Uani 0.50 1 d P A 1
C2A C 0.0342(2) 0.3147(10) 0.8421(11) 0.0203(14) Uani 0.50 1 d P A 1
C3A C 0.07329(16) 0.3142(7) 0.8627(10) 0.0208(11) Uani 0.50 1 d P A 1
H3A H 0.0870 0.2231 0.8989 0.025 Uiso 0.50 1 calc PR A 1
C4A C 0.08896(16) 0.4526(8) 0.8269(9) 0.0163(13) Uiso 0.50 1 d P A 1
C5A C -0.01767(16) 0.5137(10) 0.7397(9) 0.0280(14) Uani 0.50 1 d P A 1
H5A H -0.0323 0.4311 0.6748 0.042 Uiso 0.50 1 calc PR A 1
H5B H -0.0175 0.6071 0.6617 0.042 Uiso 0.50 1 calc PR A 1
H5C H -0.0281 0.5407 0.8529 0.042 Uiso 0.50 1 calc PR A 1
C6A C 0.01212(18) 0.1761(8) 0.8629(10) 0.0319(14) Uani 0.50 1 d P A 1
C7A C 0.0211(2) 0.0257(11) 0.7713(11) 0.0458(18) Uiso 0.50 1 d P A 1
S1A S 0.05529(4) 0.5899(2) 0.7609(2) 0.0218(3) Uani 0.50 1 d P A 1
F1A F 0.05288(15) -0.0226(8) 0.8062(17) 0.095(3) Uani 0.50 1 d P A 1
F2A F 0.0167(3) 0.0373(11) 0.5877(11) 0.134(4) Uani 0.50 1 d P . 1
C1B C 0.0216(2) 0.3770(14) 0.8245(11) 0.0234(15) Uani 0.50 1 d P A 2
C2B C 0.03796(17) 0.2787(8) 0.9509(12) 0.0248(12) Uani 0.50 1 d P A 2
C3B C 0.07680(15) 0.2955(8) 0.9727(10) 0.0209(12) Uani 0.50 1 d P A 2
H3B H 0.0925 0.2319 1.0524 0.025 Uiso 0.50 1 calc PR A 2
C4B C 0.08845(17) 0.4105(9) 0.8683(9) 0.0173(13) Uiso 0.50 1 d P A 2
C5B C -0.01763(17) 0.3952(11) 0.7472(9) 0.0344(16) Uani 0.50 1 d P A 2
H5D H -0.0309 0.2989 0.7700 0.052 Uiso 0.50 1 calc PR A 2
H5E H -0.0189 0.4142 0.6151 0.052 Uiso 0.50 1 calc PR A 2
H5F H -0.0284 0.4843 0.8066 0.052 Uiso 0.50 1 calc PR A 2
C6B C 0.01932(18) 0.1641(7) 1.0556(11) 0.0318(15) Uani 0.50 1 d P . 2
C7B C 0.0354(2) 0.0066(12) 1.0940(12) 0.0496(19) Uiso 0.50 1 d P . 2
S1B S 0.05301(4) 0.4982(3) 0.7342(2) 0.0282(4) Uani 0.50 1 d P A 2
F1B F 0.06550(13) 0.0056(8) 1.2039(12) 0.093(3) Uani 0.50 1 d P B 2
F2B F 0.0475(2) -0.0554(8) 0.9462(14) 0.093(3) Uani 0.50 1 d P C 2
C8 C -0.0069(4) -0.0962(16) 0.8306(18) 0.076(3) Uiso 0.50 1 d P . .
C9 C 0.12767(8) 0.4678(4) 0.8387(4) 0.0276(7) Uani 1 1 d . . .
C10 C 0.14991(9) 0.3468(4) 0.7885(5) 0.0322(8) Uani 1 1 d . A .
H10 H 0.1397 0.2461 0.7603 0.039 Uiso 1 1 calc R . .
C11 C 0.18673(8) 0.3707(4) 0.7787(4) 0.0259(6) Uani 1 1 d . . .
H11 H 0.2013 0.2858 0.7453 0.031 Uiso 1 1 calc R A .
C12 C 0.20228(7) 0.5140(4) 0.8164(4) 0.0230(6) Uani 1 1 d . A .
H12 H 0.2274 0.5286 0.8073 0.028 Uiso 1 1 calc R . .
C13 C 0.18097(8) 0.6413(4) 0.8693(4) 0.0223(6) Uani 1 1 d . . .
C14 C 0.19713(10) 0.7900(4) 0.9105(4) 0.0299(7) Uani 1 1 d . A .
H14 H 0.2222 0.8049 0.9003 0.036 Uiso 1 1 calc R . .
C15 C 0.17676(12) 0.9120(4) 0.9649(5) 0.0392(9) Uani 1 1 d . . .
H15 H 0.1876 1.0119 0.9901 0.047 Uiso 1 1 calc R A .
C16 C 0.13984(12) 0.8895(4) 0.9833(5) 0.0384(9) Uani 1 1 d . A .
H16 H 0.1260 0.9744 1.0229 0.046 Uiso 1 1 calc R . .
C17 C 0.12361(10) 0.7480(4) 0.9454(4) 0.0323(8) Uani 1 1 d . . .
H17 H 0.0987 0.7357 0.9603 0.039 Uiso 1 1 calc R A .
C18 C 0.14326(8) 0.6179(4) 0.8840(4) 0.0225(6) Uani 1 1 d . A .
F3 F 0.0116(2) -0.1739(11) 0.9765(17) 0.130(4) Uani 0.50 1 d P . .
F4 F -0.0165(2) -0.2010(10) 0.7163(15) 0.119(4) Uani 0.50 1 d P A .
C19 C 0.13546(9) 0.4682(4) 0.3410(5) 0.0293(7) Uani 1 1 d . . .
C20 C 0.15718(10) 0.3537(4) 0.2819(5) 0.0332(7) Uani 1 1 d . . .
C21 C 0.19331(9) 0.3851(4) 0.2627(5) 0.0295(7) Uani 1 1 d . . .
C22 C 0.20730(8) 0.5289(4) 0.2997(4) 0.0234(6) Uani 1 1 d . . .
C23 C 0.18629(8) 0.6513(4) 0.3636(4) 0.0220(6) Uani 1 1 d . . .
C24 C 0.19964(8) 0.8032(4) 0.4095(4) 0.0258(7) Uani 1 1 d . . .
C25 C 0.17795(10) 0.9166(4) 0.4690(4) 0.0298(7) Uani 1 1 d . . .
C26 C 0.14132(9) 0.8864(4) 0.4841(4) 0.0268(6) Uani 1 1 d . . .
C27 C 0.12715(8) 0.7432(4) 0.4417(4) 0.0264(7) Uani 1 1 d . . .
C28 C 0.14894(8) 0.6200(4) 0.3826(4) 0.0212(6) Uani 1 1 d . . .
F5 F 0.10100(6) 0.4320(3) 0.3592(4) 0.0444(6) Uani 1 1 d . . .
F6 F 0.14406(7) 0.2097(3) 0.2409(4) 0.0520(7) Uani 1 1 d . . .
F7 F 0.21392(6) 0.2698(3) 0.2039(3) 0.0394(5) Uani 1 1 d . . .
F8 F 0.24214(5) 0.5554(3) 0.2743(3) 0.0334(5) Uani 1 1 d . . .
F9 F 0.23451(5) 0.8367(3) 0.3975(3) 0.0387(5) Uani 1 1 d . . .
F10 F 0.19105(6) 1.0596(3) 0.5132(3) 0.0440(5) Uani 1 1 d . . .
F11 F 0.12048(6) 1.0023(2) 0.5390(3) 0.0369(5) Uani 1 1 d . . .
F12 F 0.09196(5) 0.7196(2) 0.4534(3) 0.0374(5) Uani 1 1 d . . .

loop_
_atom_site_aniso_label
_atom_site_aniso_U_11
_atom_site_aniso_U_22
_atom_site_aniso_U_33
_atom_site_aniso_U_23
_atom_site_aniso_U_13
_atom_site_aniso_U_12
C1A 0.013(3) 0.025(4) 0.017(3) -0.002(3) -0.001(2) -0.001(3)
C2A 0.020(4) 0.014(4) 0.027(4) -0.001(3) 0.000(3) 0.006(3)
C3A 0.020(3) 0.016(3) 0.026(3) -0.003(2) 0.005(2) 0.003(2)
C5A 0.018(3) 0.037(4) 0.028(3) 0.008(3) 0.002(2) -0.001(3)
C6A 0.021(3) 0.022(3) 0.053(4) -0.006(3) 0.004(3) 0.004(3)
S1A 0.0171(7) 0.0222(8) 0.0261(7) 0.0061(7) 0.0025(5) 0.0005(7)
F1A 0.035(3) 0.040(4) 0.216(10) -0.052(5) 0.029(4) 0.002(2)
F2A 0.242(12) 0.070(5) 0.092(5) -0.037(4) 0.032(6) 0.020(7)
C1B 0.020(4) 0.023(5) 0.028(4) 0.002(4) 0.005(3) -0.001(4)
C2B 0.019(3) 0.020(3) 0.035(4) -0.006(3) 0.001(3) 0.008(2)
C3B 0.013(3) 0.025(3) 0.025(3) -0.006(3) 0.001(2) 0.004(2)
C5B 0.019(3) 0.054(6) 0.029(3) 0.000(3) -0.005(2) 0.003(3)
C6B 0.027(3) 0.007(3) 0.059(4) -0.001(3) -0.005(3) 0.005(2)
S1B 0.0163(7) 0.0447(12) 0.0236(7) 0.0070(8) 0.0015(5) 0.0012(8)
F1B 0.028(2) 0.063(4) 0.182(7) 0.066(5) -0.018(3) -0.001(3)
F2B 0.087(5) 0.044(4) 0.163(8) 0.004(4) 0.078(6) 0.015(3)
C9 0.0129(13) 0.044(2) 0.0257(14) -0.0140(13) -0.0003(11) 0.0030(13)
C10 0.0239(15) 0.0364(19) 0.0376(17) -0.0241(15) 0.0094(13) -0.0070(14)
C11 0.0196(14) 0.0283(16) 0.0307(15) -0.0083(12) 0.0062(12) 0.0074(12)
C12 0.0161(12) 0.0307(17) 0.0215(12) -0.0009(12) -0.0010(10) 0.0009(12)
C13 0.0253(14) 0.0271(17) 0.0140(12) -0.0014(10) -0.0005(10) 0.0020(12)
C14 0.0428(19) 0.0253(16) 0.0223(14) 0.0007(12) 0.0069(13) -0.0034(14)
C15 0.070(3) 0.0201(16) 0.0293(17) 0.0023(13) 0.0112(17) 0.0000(16)
C16 0.063(2) 0.0269(18) 0.0268(16) 0.0018(13) 0.0105(16) 0.0184(17)
C17 0.0377(18) 0.039(2) 0.0202(14) -0.0008(13) 0.0036(13) 0.0211(16)
C18 0.0206(14) 0.0312(17) 0.0154(12) -0.0038(11) 0.0000(10) 0.0082(12)
F3 0.102(8) 0.114(7) 0.184(10) 0.069(7) 0.061(7) 0.060(6)
F4 0.073(5) 0.090(6) 0.204(10) -0.088(6) 0.056(5) -0.040(4)
C19 0.0212(14) 0.0235(17) 0.0434(18) 0.0057(13) 0.0046(13) -0.0042(12)
C20 0.0352(18) 0.0181(16) 0.0472(19) -0.0010(14) 0.0085(15) -0.0035(14)
C21 0.0322(17) 0.0239(16) 0.0334(16) 0.0026(13) 0.0082(14) 0.0112(14)
C22 0.0203(13) 0.0275(16) 0.0225(13) 0.0048(12) 0.0037(10) 0.0010(12)
C23 0.0239(14) 0.0264(16) 0.0155(12) 0.0026(10) 0.0010(10) -0.0030(12)
C24 0.0237(15) 0.0327(18) 0.0213(14) -0.0018(12) 0.0035(11) -0.0087(13)
C25 0.0365(18) 0.0316(18) 0.0204(14) -0.0048(12) -0.0022(12) -0.0059(14)
C26 0.0304(16) 0.0265(16) 0.0238(14) 0.0002(12) 0.0051(12) 0.0045(13)
C27 0.0223(14) 0.0310(18) 0.0267(15) 0.0023(13) 0.0054(12) 0.0059(13)
C28 0.0208(14) 0.0200(15) 0.0229(13) 0.0020(10) 0.0031(11) 0.0006(11)
F5 0.0253(10) 0.0327(12) 0.0780(16) -0.0090(11) 0.0180(10) -0.0097(9)
F6 0.0484(14) 0.0203(11) 0.0910(19) -0.0076(11) 0.0244(13) -0.0064(10)
F7 0.0415(12) 0.0289(11) 0.0501(12) 0.0033(9) 0.0157(10) 0.0126(9)
F8 0.0201(8) 0.0414(12) 0.0396(10) 0.0019(9) 0.0081(7) 0.0023(8)
F9 0.0250(10) 0.0463(13) 0.0455(12) -0.0095(10) 0.0066(8) -0.0143(9)
F10 0.0498(12) 0.0328(12) 0.0489(12) -0.0181(9) 0.0028(10) -0.0156(10)
F11 0.0458(11) 0.0269(11) 0.0388(10) -0.0075(8) 0.0093(9) 0.0066(9)
F12 0.0223(9) 0.0347(11) 0.0567(13) -0.0025(10) 0.0118(9) 0.0010(8)

loop_
_atom_type_symbol
_atom_type_description
_atom_type_scat_dispersion_real
_atom_type_scat_dispersion_imag
_atom_type_scat_source
C C 0.0033 0.0016 'International Tables Vol C Tables 4.2.6.8 and 6.1.1.4'
H H 0.0000 0.0000 'International Tables Vol C Tables 4.2.6.8 and 6.1.1.4'
F F 0.0171 0.0103 'International Tables Vol C Tables 4.2.6.8 and 6.1.1.4'
S S 0.1246 0.1234 'International Tables Vol C Tables 4.2.6.8 and 6.1.1.4'

loop_
_geom_angle_atom_site_label_1
_geom_angle_atom_site_label_2
_geom_angle_atom_site_label_3
_geom_angle
_geom_angle_site_symmetry_1
_geom_angle_site_symmetry_3
C2A C1A C5A 132.5(7) . .
C2A C1A S1A 110.6(5) . .
C5A C1A S1A 116.9(6) . .
C1A C2A C3A 112.2(6) . .
C1A C2A C6A 123.7(7) . .
C3A C2A C6A 123.9(8) . .
C4A C3A C2A 115.2(6) . .
C4A C3A H3A 122.4 . .
C2A C3A H3A 122.4 . .
C3A C4A C9 121.0(6) . .
C3A C4A S1A 109.1(5) . .
C9 C4A S1A 129.8(5) . .
C2A C6A C7A 119.4(6) . .
F1A C7A F2A 104.1(9) . .
F1A C7A C6A 115.9(7) . .
F2A C7A C6A 112.2(7) . .
F1A C7A C8 111.5(9) . .
F2A C7A C8 108.3(9) . .
C6A C7A C8 104.8(7) . .
C4A S1A C1A 92.9(4) . .
C7A F2A F2A 140.1(13) . 2_556
C2B C1B C5B 131.9(8) . .
C2B C1B S1B 111.1(6) . .
C5B C1B S1B 117.0(8) . .
C1B C2B C3B 112.8(7) . .
C1B C2B C6B 125.0(6) . .
C3B C2B C6B 122.1(7) . .
C4B C3B C2B 112.8(6) . .
C4B C3B H3B 123.6 . .
C2B C3B H3B 123.6 . .
C3B C4B C9 131.6(6) . .
C3B C4B S1B 111.6(5) . .
C9 C4B S1B 116.7(5) . .
C1B C5B H5D 109.5 . .
C1B C5B H5E 109.5 . .
H5D C5B H5E 109.5 . .
C1B C5B H5F 109.5 . .
H5D C5B H5F 109.5 . .
H5E C5B H5F 109.5 . .
C2B C6B C7B 120.0(6) . .
C2B C6B C6B 100.6(6) . 2_557
C7B C6B C6B 115.2(4) . 2_557
F1B C7B F2B 99.2(8) . .
F1B C7B C6B 115.1(8) . .
F2B C7B C6B 111.6(8) . .
F1B C7B C8 110.7(8) . 2_557
F2B C7B C8 112.3(9) . 2_557
C6B C7B C8 107.9(8) . 2_557
C4B S1B C1B 91.6(5) . .
F4 C8 F3 105.2(12) . .
F4 C8 C7B 119.7(11) . 2_557
F3 C8 C7B 107.5(10) . 2_557
F4 C8 C7A 115.9(11) . .
F3 C8 C7A 104.1(10) . .
C7B C8 C7A 103.2(9) 2_557 .
F4 C8 F3 104.6(11) . 2_557
C7B C8 F3 76.6(8) 2_557 2_557
C7A C8 F3 131.6(10) . 2_557
C10 C9 C18 119.1(3) . .
C10 C9 C4A 122.3(4) . .
C18 C9 C4A 118.2(4) . .
C10 C9 C4B 113.0(4) . .
C18 C9 C4B 127.2(3) . .
C11 C10 C9 121.2(3) . .
C11 C10 H10 119.4 . .
C9 C10 H10 119.4 . .
C12 C11 C10 121.1(3) . .
C12 C11 H11 119.4 . .
C10 C11 H11 119.4 . .
C11 C12 C13 120.1(3) . .
C11 C12 H12 120.0 . .
C13 C12 H12 120.0 . .
C12 C13 C14 120.2(3) . .
C12 C13 C18 119.5(3) . .
C14 C13 C18 120.3(3) . .
C15 C14 C13 120.2(3) . .
C15 C14 H14 119.9 . .
C13 C14 H14 119.9 . .
C14 C15 C16 120.0(3) . .
C14 C15 H15 120.0 . .
C16 C15 H15 120.0 . .
C17 C16 C15 121.1(3) . .
C17 C16 H16 119.5 . .
C15 C16 H16 119.5 . .
C16 C17 C18 121.4(3) . .
C16 C17 H17 119.3 . .
C18 C17 H17 119.3 . .
C17 C18 C9 124.1(3) . .
C17 C18 C13 117.0(3) . .
C9 C18 C13 118.9(3) . .
F3 F3 C8 83.6(14) 2_557 .
F3 F3 C8 59.5(12) 2_557 2_557
C8 F3 C8 113.6(11) . 2_557
F5 C19 C20 118.1(3) . .
F5 C19 C28 120.8(3) . .
C20 C19 C28 121.0(3) . .
F6 C20 C19 120.7(3) . .
F6 C20 C21 119.0(3) . .
C19 C20 C21 120.3(3) . .
F7 C21 C22 120.5(3) . .
F7 C21 C20 118.8(3) . .
C22 C21 C20 120.7(3) . .
F8 C22 C21 118.7(3) . .
F8 C22 C23 119.8(3) . .
C21 C22 C23 121.5(3) . .
C22 C23 C24 124.2(3) . .
C22 C23 C28 118.0(3) . .
C24 C23 C28 117.8(3) . .
F9 C24 C25 118.7(3) . .
F9 C24 C23 119.8(3) . .
C25 C24 C23 121.5(3) . .
F10 C25 C24 120.7(3) . .
F10 C25 C26 118.7(3) . .
C24 C25 C26 120.6(3) . .
F11 C26 C27 120.6(3) . .
F11 C26 C25 119.0(3) . .
C27 C26 C25 120.4(3) . .
F12 C27 C26 118.8(3) . .
F12 C27 C28 120.1(3) . .
C26 C27 C28 121.1(3) . .
C19 C28 C27 122.9(3) . .
C19 C28 C23 118.4(3) . .
C27 C28 C23 118.7(3) . .

loop_
_geom_bond_atom_site_label_1
_geom_bond_atom_site_label_2
_geom_bond_distance
_geom_bond_site_symmetry_2
C1A C2A 1.352(11) .
C1A C5A 1.504(9) .
C1A S1A 1.748(8) .
C2A C3A 1.444(10) .
C2A C6A 1.453(10) .
C3A C4A 1.352(9) .
C3A H3A 0.9500 .
C4A C9 1.437(6) .
C4A S1A 1.742(7) .
C5A H5A 0.9800 .
C5A H5B 0.9800 .
C5A H5C 0.9800 .
C6A C7A 1.499(11) .
C7A F1A 1.251(10) .
C7A F2A 1.345(12) .
C7A C8 1.562(16) .
F2A F2A 1.69(2) 2_556
C1B C2B 1.346(12) .
C1B C5B 1.516(11) .
C1B S1B 1.738(9) .
C2B C3B 1.442(8) .
C2B C6B 1.460(11) .
C3B C4B 1.343(11) .
C3B H3B 0.9500 .
C4B C9 1.573(7) .
C4B S1B 1.728(7) .
C5B H5D 0.9800 .
C5B H5E 0.9800 .
C5B H5F 0.9800 .
C6B C7B 1.482(11) .
C6B C6B 1.575(13) 2_557
C7B F1B 1.309(10) .
C7B F2B 1.327(12) .
C7B C8 1.521(16) 2_557
C8 F4 1.251(15) .
C8 F3 1.379(16) .
C8 C7B 1.521(16) 2_557
C8 F3 1.590(17) 2_557
C9 C10 1.394(4) .
C9 C18 1.427(5) .
C10 C11 1.391(4) .
C10 H10 0.9500 .
C11 C12 1.365(5) .
C11 H11 0.9500 .
C12 C13 1.419(4) .
C12 H12 0.9500 .
C13 C14 1.419(5) .
C13 C18 1.430(4) .
C14 C15 1.368(5) .
C14 H14 0.9500 .
C15 C16 1.405(6) .
C15 H15 0.9500 .
C16 C17 1.362(6) .
C16 H16 0.9500 .
C17 C18 1.425(4) .
C17 H17 0.9500 .
F3 F3 0.961(14) 2_557
F3 C8 1.590(17) 2_557
C19 F5 1.337(4) .
C19 C20 1.364(5) .
C19 C28 1.407(4) .
C20 F6 1.341(4) .
C20 C21 1.390(5) .
C21 F7 1.343(4) .
C21 C22 1.346(5) .
C22 F8 1.345(3) .
C22 C23 1.410(4) .
C23 C24 1.412(4) .
C23 C28 1.434(4) .
C24 F9 1.338(3) .
C24 C25 1.358(5) .
C25 F10 1.337(4) .
C25 C26 1.400(5) .
C26 F11 1.341(4) .
C26 C27 1.350(5) .
C27 F12 1.334(4) .
C27 C28 1.420(4) .

loop_
_geom_torsion_atom_site_label_1
_geom_torsion_atom_site_label_2
_geom_torsion_atom_site_label_3
_geom_torsion_atom_site_label_4
_geom_torsion
_geom_torsion_site_symmetry_1
_geom_torsion_site_symmetry_4
C5A C1A C2A C3A 178.0(6) . .
S1A C1A C2A C3A -1.1(8) . .
C5A C1A C2A C6A 3.5(13) . .
S1A C1A C2A C6A -175.6(6) . .
C1A C2A C3A C4A 1.5(10) . .
C6A C2A C3A C4A 176.1(7) . .
C2A C3A C4A C9 -178.8(6) . .
C2A C3A C4A S1A -1.2(8) . .
C1A C2A C6A C7A 127.5(8) . .
C3A C2A C6A C7A -46.4(11) . .
C2A C6A C7A F1A 54.3(12) . .
C2A C6A C7A F2A -65.1(11) . .
C2A C6A C7A C8 177.6(8) . .
C3A C4A S1A C1A 0.5(5) . .
C9 C4A S1A C1A 177.8(5) . .
C2A C1A S1A C4A 0.4(6) . .
C5A C1A S1A C4A -178.9(5) . .
F1A C7A F2A F2A 156.2(5) . 2_556
C6A C7A F2A F2A -77.7(9) . 2_556
C8 C7A F2A F2A 37.5(12) . 2_556
C5B C1B C2B C3B 175.7(8) . .
S1B C1B C2B C3B -2.2(9) . .
C5B C1B C2B C6B -3.5(14) . .
S1B C1B C2B C6B 178.6(6) . .
C1B C2B C3B C4B 2.8(9) . .
C6B C2B C3B C4B -178.1(6) . .
C2B C3B C4B C9 -177.1(5) . .
C2B C3B C4B S1B -2.0(7) . .
C1B C2B C6B C7B 140.8(8) . .
C3B C2B C6B C7B -38.3(10) . .
C1B C2B C6B C6B 13.4(10) . 2_557
C3B C2B C6B C6B -165.7(6) . 2_557
C2B C6B C7B F1B 67.1(10) . .
C6B C6B C7B F1B -172.5(9) 2_557 .
C2B C6B C7B F2B -44.9(10) . .
C6B C6B C7B F2B 75.5(11) 2_557 .
C2B C6B C7B C8 -168.7(8) . 2_557
C6B C6B C7B C8 -48.3(12) 2_557 2_557
C3B C4B S1B C1B 0.7(6) . .
C9 C4B S1B C1B 176.5(5) . .
C2B C1B S1B C4B 1.0(7) . .
C5B C1B S1B C4B -177.3(6) . .
F1A C7A C8 F4 -85.8(14) . .
F2A C7A C8 F4 28.1(14) . .
C6A C7A C8 F4 148.0(11) . .
F1A C7A C8 F3 29.2(13) . .
F2A C7A C8 F3 143.1(10) . .
C6A C7A C8 F3 -97.0(10) . .
F1A C7A C8 C7B 141.4(9) . 2_557
F2A C7A C8 C7B -104.7(9) . 2_557
C6A C7A C8 C7B 15.2(10) . 2_557
F1A C7A C8 F3 57.7(16) . 2_557
F2A C7A C8 F3 171.6(12) . 2_557
C6A C7A C8 F3 -68.5(14) . 2_557
C3A C4A C9 C10 35.7(8) . .
S1A C4A C9 C10 -141.4(4) . .
C3A C4A C9 C18 -151.4(5) . .
S1A C4A C9 C18 31.5(7) . .
C3A C4A C9 C4B -25.8(11) . .
S1A C4A C9 C4B 157.2(16) . .
C3B C4B C9 C10 53.4(8) . .
S1B C4B C9 C10 -121.5(4) . .
C3B C4B C9 C18 -116.4(7) . .
S1B C4B C9 C18 68.7(5) . .
C3B C4B C9 C4A 179.6(18) . .
S1B C4B C9 C4A 4.7(10) . .
C18 C9 C10 C11 -1.1(5) . .
C4A C9 C10 C11 171.7(4) . .
C4B C9 C10 C11 -171.8(4) . .
C9 C10 C11 C12 -0.6(5) . .
C10 C11 C12 C13 1.0(5) . .
C11 C12 C13 C14 179.3(3) . .
C11 C12 C13 C18 0.4(4) . .
C12 C13 C14 C15 -178.8(3) . .
C18 C13 C14 C15 0.1(4) . .
C13 C14 C15 C16 1.2(5) . .
C14 C15 C16 C17 -0.9(5) . .
C15 C16 C17 C18 -0.6(5) . .
C16 C17 C18 C9 -178.7(3) . .
C16 C17 C18 C13 1.9(4) . .
C10 C9 C18 C17 -176.9(3) . .
C4A C9 C18 C17 10.0(5) . .
C4B C9 C18 C17 -7.7(6) . .
C10 C9 C18 C13 2.5(4) . .
C4A C9 C18 C13 -170.7(4) . .
C4B C9 C18 C13 171.7(4) . .
C12 C13 C18 C17 177.3(3) . .
C14 C13 C18 C17 -1.6(4) . .
C12 C13 C18 C9 -2.1(4) . .
C14 C13 C18 C9 179.0(3) . .
F4 C8 F3 F3 -94.1(12) . 2_557
C7B C8 F3 F3 34.5(11) 2_557 2_557
C7A C8 F3 F3 143.5(10) . 2_557
F4 C8 F3 C8 -146.8(13) . 2_557
C7B C8 F3 C8 -18.2(13) 2_557 2_557
C7A C8 F3 C8 90.9(7) . 2_557
F3 C8 F3 C8 -52.7(8) 2_557 2_557
F5 C19 C20 F6 0.9(5) . .
C28 C19 C20 F6 -179.4(3) . .
F5 C19 C20 C21 -179.3(3) . .
C28 C19 C20 C21 0.3(5) . .
F6 C20 C21 F7 -0.2(5) . .
C19 C20 C21 F7 -179.9(3) . .
F6 C20 C21 C22 178.9(3) . .
C19 C20 C21 C22 -0.8(5) . .
F7 C21 C22 F8 0.9(5) . .
C20 C21 C22 F8 -178.2(3) . .
F7 C21 C22 C23 -179.3(3) . .
C20 C21 C22 C23 1.6(5) . .
F8 C22 C23 C24 -2.0(4) . .
C21 C22 C23 C24 178.2(3) . .
F8 C22 C23 C28 177.8(2) . .
C21 C22 C23 C28 -2.0(4) . .
C22 C23 C24 F9 -1.6(4) . .
C28 C23 C24 F9 178.6(3) . .
C22 C23 C24 C25 179.5(3) . .
C28 C23 C24 C25 -0.3(4) . .
F9 C24 C25 F10 0.6(4) . .
C23 C24 C25 F10 179.5(3) . .
F9 C24 C25 C26 -179.8(3) . .
C23 C24 C25 C26 -0.9(5) . .
F10 C25 C26 F11 1.2(4) . .
C24 C25 C26 F11 -178.4(3) . .
F10 C25 C26 C27 -179.6(3) . .
C24 C25 C26 C27 0.8(5) . .
F11 C26 C27 F12 0.7(4) . .
C25 C26 C27 F12 -178.4(3) . .
F11 C26 C27 C28 179.7(3) . .
C25 C26 C27 C28 0.5(5) . .
F5 C19 C28 C27 -1.3(5) . .
C20 C19 C28 C27 179.0(3) . .
F5 C19 C28 C23 178.9(3) . .
C20 C19 C28 C23 -0.7(5) . .
F12 C27 C28 C19 -2.5(5) . .
C26 C27 C28 C19 178.5(3) . .
F12 C27 C28 C23 177.2(3) . .
C26 C27 C28 C23 -1.7(4) . .
C22 C23 C28 C19 1.5(4) . .
C24 C23 C28 C19 -178.7(3) . .
C22 C23 C28 C27 -178.2(3) . .
C24 C23 C28 C27 1.6(4) . .
